data_7151934
loop_
_publ_author_name
'Jiang, Huanfeng'
'Ji, Xiaochen'
'Li, Yibiao'
'Chen, Zhengwang'
'Wang, Azhong'

_publ_section_title
;
 Palladium-assisted multicomponent cyclization of aromatic aldehydes,
 arylamines and terminal olefins under molecular oxygen: an assembly of
 1,4-dihydropyridines.
;
_journal_issue 15
_journal_name_full 'Organic &amp; biomolecular chemistry'
_journal_page_first 5358
_journal_page_last 5361
_journal_paper_doi 10.1039/c1ob05440f
_journal_volume 9
_journal_year 2011
_chemical_formula_moiety 'C19 H13 N3'
_chemical_formula_sum 'C19 H13 N3'
_chemical_formula_weight 283.32
_chemical_name_systematic
;
?
;
_space_group_IT_number 14
_symmetry_cell_setting monoclinic
_symmetry_space_group_name_Hall '-P 2yn'
_symmetry_space_group_name_H-M 'P 1 21/n 1'
_atom_sites_solution_hydrogens geom
_atom_sites_solution_primary direct
_atom_sites_solution_secondary difmap
_audit_creation_method SHELXL-97
_cell_angle_alpha 90.00
_cell_angle_beta 94.69(3)
_cell_angle_gamma 90.00
_cell_formula_units_Z 4
_cell_length_a 13.657(3)
_cell_length_b 8.1149(16)
_cell_length_c 13.751(3)
_cell_measurement_reflns_used 2895
_cell_measurement_temperature 293(2)
_cell_measurement_theta_max 27.89
_cell_measurement_theta_min 2.35
_cell_volume 1518.9(6)
_computing_cell_refinement RAPID-AUTO
_computing_data_collection 'RAPID-AUTO (Rigaku, 1998)'
_computing_data_reduction 'CrystalStructure (Rigaku/MSC, 2002)'
_computing_molecular_graphics 'ORTEPII (Johnson, 1976)'
_computing_publication_material SHELXL97
_computing_structure_refinement 'SHELXL-97 (Sheldrick, 2008)'
_computing_structure_solution 'SHELXS-97 (Sheldrick, 2008)'
_diffrn_ambient_temperature 293(2)
_diffrn_measured_fraction_theta_full 0.996
_diffrn_measured_fraction_theta_max 0.996
_diffrn_measurement_device_type 'Rigaku/MSC Mercury CCD'
_diffrn_measurement_method \w
_diffrn_radiation_monochromator graphite
_diffrn_radiation_source 'fine-focus sealed tube'
_diffrn_radiation_type MoK\a
_diffrn_radiation_wavelength 0.71073
_diffrn_reflns_av_R_equivalents 0.0444
_diffrn_reflns_av_sigmaI/netI 0.0384
_diffrn_reflns_limit_h_max 16
_diffrn_reflns_limit_h_min -16
_diffrn_reflns_limit_k_max 9
_diffrn_reflns_limit_k_min -9
_diffrn_reflns_limit_l_max 13
_diffrn_reflns_limit_l_min -16
_diffrn_reflns_number 9938
_diffrn_reflns_theta_full 25.20
_diffrn_reflns_theta_max 25.20
_diffrn_reflns_theta_min 3.22
_diffrn_standards_number 0
_exptl_absorpt_coefficient_mu 0.075
_exptl_absorpt_correction_T_max 0.996
_exptl_absorpt_correction_T_min 0.991
_exptl_absorpt_correction_type multi-scan
_exptl_absorpt_process_details '(Jacobson, 1998)'
_exptl_crystal_colour colorless
_exptl_crystal_density_diffrn 1.239
_exptl_crystal_density_method 'not measured'
_exptl_crystal_description block
_exptl_crystal_F_000 592
_exptl_crystal_size_max 0.30
_exptl_crystal_size_mid 0.24
_exptl_crystal_size_min 0.22
_refine_diff_density_max 0.246
_refine_diff_density_min -0.114
_refine_diff_density_rms 0.038
_refine_ls_extinction_method none
_refine_ls_goodness_of_fit_ref 1.047
_refine_ls_hydrogen_treatment constr
_refine_ls_matrix_type full
_refine_ls_number_parameters 199
_refine_ls_number_reflns 2728
_refine_ls_number_restraints 0
_refine_ls_restrained_S_all 1.047
_refine_ls_R_factor_all 0.0633
_refine_ls_R_factor_gt 0.0429
_refine_ls_shift/su_max 0.000
_refine_ls_shift/su_mean 0.000
_refine_ls_structure_factor_coef Fsqd
_refine_ls_weighting_details 'calc w=1/[\s^2^(Fo^2^)+(0.0576P)^2^+0.1912P] where P=(Fo^2^+2Fc^2^)/3'
_refine_ls_weighting_scheme calc
_refine_ls_wR_factor_gt 0.1039
_refine_ls_wR_factor_ref 0.1265
_reflns_number_gt 1848
_reflns_number_total 2728
_reflns_threshold_expression >2sigma(I)
_cod_data_source_file c1ob05440f.txt
_cod_data_source_block 2
_cod_depositor_comments
;
The following automatic conversions were performed:

'_symmetry_cell_setting' value 'Monoclinic' changed to 'monoclinic'
according to /home/saulius/struct/CIF-dictionaries/cif_core.dic
dictionary named 'cif_core.dic' version 2.4.1 from 2010-06-29.

Automatic conversion script
Id: cif_fix_values 1715 2011-07-08 13:25:40Z adriana 
;
_cod_original_cell_volume 1518.8(5)
_cod_original_sg_symbol_H-M 'P 21/n'
_cod_database_code 7151934

loop_
_symmetry_equiv_pos_as_xyz
'x, y, z'
'-x+1/2, y+1/2, -z+1/2'
'-x, -y, -z'
'x-1/2, -y-1/2, z-1/2'

loop_
_atom_site_label
_atom_site_type_symbol
_atom_site_fract_x
_atom_site_fract_y
_atom_site_fract_z
_atom_site_U_iso_or_equiv
_atom_site_adp_type
_atom_site_occupancy
_atom_site_symmetry_multiplicity
_atom_site_calc_flag
_atom_site_refinement_flags
_atom_site_disorder_assembly
_atom_site_disorder_group
C1 C 0.24493(12) 0.0335(2) 0.72009(11) 0.0618(4) Uani 1 1 d . . .
C2 C 0.29859(12) -0.0037(2) 0.80702(12) 0.0647(4) Uani 1 1 d . . .
H2 H 0.2667 -0.0350 0.8613 0.078 Uiso 1 1 calc R . .
C3 C 0.39921(13) 0.0060(2) 0.81246(12) 0.0703(5) Uani 1 1 d . . .
H3 H 0.4354 -0.0175 0.8711 0.084 Uiso 1 1 calc R . .
C4 C 0.44707(14) 0.0499(2) 0.73227(13) 0.0741(5) Uani 1 1 d . . .
H4 H 0.5153 0.0550 0.7363 0.089 Uiso 1 1 calc R . .
C5 C 0.39331(14) 0.0863(3) 0.64619(13) 0.0812(5) Uani 1 1 d . . .
H5 H 0.4255 0.1159 0.5918 0.097 Uiso 1 1 calc R . .
C6 C 0.29235(14) 0.0793(2) 0.63965(12) 0.0769(5) Uani 1 1 d . . .
H6 H 0.2564 0.1054 0.5813 0.092 Uiso 1 1 calc R . .
N1 N 0.13993(10) 0.02448(18) 0.71470(10) 0.0680(4) Uani 1 1 d . . .
C7 C 0.08783(13) -0.0660(2) 0.64304(11) 0.0653(4) Uani 1 1 d . . .
H7 H 0.1216 -0.1118 0.5936 0.078 Uiso 1 1 calc R . .
C8 C -0.00864(12) -0.09083(19) 0.64149(11) 0.0609(4) Uani 1 1 d . . .
C10 C -0.00821(13) 0.0707(2) 0.79147(11) 0.0651(4) Uani 1 1 d . . .
C11 C 0.08850(13) 0.0889(2) 0.78800(12) 0.0685(5) Uani 1 1 d . . .
H11 H 0.1230 0.1480 0.8376 0.082 Uiso 1 1 calc R . .
C12 C -0.05553(13) -0.1946(2) 0.56776(12) 0.0702(5) Uani 1 1 d . . .
C13 C -0.05317(14) 0.1419(3) 0.87142(13) 0.0803(5) Uani 1 1 d . . .
C14 C -0.15448(11) 0.0861(2) 0.66542(11) 0.0603(4) Uani 1 1 d . . .
C15 C -0.13454(14) 0.2414(2) 0.63207(13) 0.0778(5) Uani 1 1 d . . .
H15 H -0.0713 0.2837 0.6424 0.093 Uiso 1 1 calc R . .
C16 C -0.20774(19) 0.3357(3) 0.58324(15) 0.0972(7) Uani 1 1 d . . .
H16 H -0.1938 0.4411 0.5617 0.117 Uiso 1 1 calc R . .
C17 C -0.30081(18) 0.2726(4) 0.56692(16) 0.1023(8) Uani 1 1 d . . .
H17 H -0.3502 0.3355 0.5345 0.123 Uiso 1 1 calc R . .
C18 C -0.32076(16) 0.1184(4) 0.59811(17) 0.1040(8) Uani 1 1 d . . .
H18 H -0.3836 0.0751 0.5856 0.125 Uiso 1 1 calc R . .
C19 C -0.24881(14) 0.0258(3) 0.64805(14) 0.0845(6) Uani 1 1 d . . .
H19 H -0.2639 -0.0786 0.6704 0.101 Uiso 1 1 calc R . .
C9 C -0.07407(12) -0.0210(2) 0.71515(11) 0.0622(4) Uani 1 1 d . . .
H9 H -0.1050 -0.1130 0.7472 0.075 Uiso 1 1 calc R . .
N2 N -0.09657(13) -0.2785(2) 0.51187(12) 0.0937(5) Uani 1 1 d . . .
N3 N -0.09056(15) 0.1961(3) 0.93547(14) 0.1182(7) Uani 1 1 d . . .

loop_
_atom_site_aniso_label
_atom_site_aniso_U_11
_atom_site_aniso_U_22
_atom_site_aniso_U_33
_atom_site_aniso_U_23
_atom_site_aniso_U_13
_atom_site_aniso_U_12
C1 0.0687(10) 0.0595(9) 0.0561(9) -0.0050(7) -0.0009(8) 0.0066(7)
C2 0.0767(11) 0.0629(10) 0.0541(9) 0.0067(7) 0.0035(8) -0.0027(8)
C3 0.0766(11) 0.0730(11) 0.0595(10) 0.0107(8) -0.0048(8) -0.0001(9)
C4 0.0733(11) 0.0755(12) 0.0733(11) 0.0101(9) 0.0046(9) 0.0018(9)
C5 0.0838(13) 0.0966(14) 0.0646(11) 0.0171(9) 0.0141(9) 0.0078(10)
C6 0.0852(12) 0.0949(14) 0.0500(9) 0.0095(8) 0.0015(8) 0.0170(10)
N1 0.0707(9) 0.0773(9) 0.0549(7) -0.0183(7) -0.0006(6) 0.0059(7)
C7 0.0797(11) 0.0649(10) 0.0504(9) -0.0126(7) 0.0004(8) 0.0098(8)
C8 0.0770(11) 0.0560(9) 0.0487(8) -0.0100(7) -0.0010(7) 0.0055(8)
C10 0.0792(11) 0.0665(10) 0.0492(8) -0.0116(7) 0.0023(8) 0.0085(8)
C11 0.0778(11) 0.0734(11) 0.0530(9) -0.0172(8) -0.0031(8) 0.0090(9)
C12 0.0831(11) 0.0684(11) 0.0583(9) -0.0129(8) 0.0003(8) 0.0066(9)
C13 0.0849(12) 0.0938(14) 0.0612(10) -0.0234(10) 0.0006(9) 0.0114(10)
C14 0.0637(9) 0.0678(10) 0.0503(8) -0.0106(7) 0.0093(7) -0.0030(8)
C15 0.0812(11) 0.0725(12) 0.0778(12) 0.0001(9) -0.0044(9) -0.0039(9)
C16 0.1242(18) 0.0836(14) 0.0812(13) 0.0007(11) -0.0081(13) 0.0181(13)
C17 0.0943(16) 0.138(2) 0.0719(13) -0.0210(14) -0.0082(12) 0.0411(16)
C18 0.0648(12) 0.156(2) 0.0913(15) -0.0162(16) 0.0051(11) 0.0051(14)
C19 0.0701(11) 0.1065(15) 0.0782(12) -0.0072(11) 0.0149(10) -0.0108(11)
C9 0.0766(10) 0.0585(9) 0.0519(9) -0.0040(7) 0.0074(8) -0.0030(8)
N2 0.1053(12) 0.0937(12) 0.0798(11) -0.0323(9) -0.0062(9) -0.0009(10)
N3 0.1218(15) 0.1511(19) 0.0827(12) -0.0478(12) 0.0151(11) 0.0232(13)

loop_
_atom_type_symbol
_atom_type_description
_atom_type_scat_dispersion_real
_atom_type_scat_dispersion_imag
_atom_type_scat_source
C C 0.0033 0.0016 'International Tables Vol C Tables 4.2.6.8 and 6.1.1.4'
H H 0.0000 0.0000 'International Tables Vol C Tables 4.2.6.8 and 6.1.1.4'
N N 0.0061 0.0033 'International Tables Vol C Tables 4.2.6.8 and 6.1.1.4'

loop_
_geom_angle_atom_site_label_1
_geom_angle_atom_site_label_2
_geom_angle_atom_site_label_3
_geom_angle
_geom_angle_site_symmetry_1
_geom_angle_site_symmetry_3
_geom_angle_publ_flag
C6 C1 C2 120.13(16) . . ?
C6 C1 N1 120.45(15) . . ?
C2 C1 N1 119.42(15) . . ?
C3 C2 C1 119.47(16) . . ?
C3 C2 H2 120.3 . . ?
C1 C2 H2 120.3 . . ?
C4 C3 C2 120.73(16) . . ?
C4 C3 H3 119.6 . . ?
C2 C3 H3 119.6 . . ?
C3 C4 C5 119.45(17) . . ?
C3 C4 H4 120.3 . . ?
C5 C4 H4 120.3 . . ?
C6 C5 C4 120.67(17) . . ?
C6 C5 H5 119.7 . . ?
C4 C5 H5 119.7 . . ?
C1 C6 C5 119.54(16) . . ?
C1 C6 H6 120.2 . . ?
C5 C6 H6 120.2 . . ?
C11 N1 C7 117.42(14) . . ?
C11 N1 C1 120.74(13) . . ?
C7 N1 C1 121.35(13) . . ?
C8 C7 N1 122.97(15) . . ?
C8 C7 H7 118.5 . . ?
N1 C7 H7 118.5 . . ?
C7 C8 C12 119.09(15) . . ?
C7 C8 C9 124.75(14) . . ?
C12 C8 C9 116.12(15) . . ?
C11 C10 C13 118.26(15) . . ?
C11 C10 C9 124.14(15) . . ?
C13 C10 C9 117.60(15) . . ?
C10 C11 N1 123.37(15) . . ?
C10 C11 H11 118.3 . . ?
N1 C11 H11 118.3 . . ?
N2 C12 C8 176.6(2) . . ?
N3 C13 C10 178.5(2) . . ?
C15 C14 C19 118.31(17) . . ?
C15 C14 C9 121.24(15) . . ?
C19 C14 C9 120.37(16) . . ?
C14 C15 C16 120.79(19) . . ?
C14 C15 H15 119.6 . . ?
C16 C15 H15 119.6 . . ?
C17 C16 C15 119.6(2) . . ?
C17 C16 H16 120.2 . . ?
C15 C16 H16 120.2 . . ?
C18 C17 C16 120.0(2) . . ?
C18 C17 H17 120.0 . . ?
C16 C17 H17 120.0 . . ?
C17 C18 C19 120.5(2) . . ?
C17 C18 H18 119.7 . . ?
C19 C18 H18 119.7 . . ?
C18 C19 C14 120.8(2) . . ?
C18 C19 H19 119.6 . . ?
C14 C19 H19 119.6 . . ?
C8 C9 C14 110.95(12) . . ?
C8 C9 C10 107.27(13) . . ?
C14 C9 C10 113.32(13) . . ?
C8 C9 H9 108.4 . . ?
C14 C9 H9 108.4 . . ?
C10 C9 H9 108.4 . . ?

loop_
_geom_bond_atom_site_label_1
_geom_bond_atom_site_label_2
_geom_bond_distance
_geom_bond_site_symmetry_2
_geom_bond_publ_flag
C1 C6 1.378(2) . ?
C1 C2 1.383(2) . ?
C1 N1 1.432(2) . ?
C2 C3 1.372(2) . ?
C2 H2 0.9300 . ?
C3 C4 1.374(3) . ?
C3 H3 0.9300 . ?
C4 C5 1.373(2) . ?
C4 H4 0.9300 . ?
C5 C6 1.376(3) . ?
C5 H5 0.9300 . ?
C6 H6 0.9300 . ?
N1 C11 1.378(2) . ?
N1 C7 1.379(2) . ?
C7 C8 1.331(2) . ?
C7 H7 0.9300 . ?
C8 C12 1.428(2) . ?
C8 C9 1.514(2) . ?
C10 C11 1.334(2) . ?
C10 C13 1.424(2) . ?
C10 C9 1.520(2) . ?
C11 H11 0.9300 . ?
C12 N2 1.139(2) . ?
C13 N3 1.142(2) . ?
C14 C15 1.376(2) . ?
C14 C19 1.380(2) . ?
C14 C9 1.519(2) . ?
C15 C16 1.388(3) . ?
C15 H15 0.9300 . ?
C16 C17 1.372(3) . ?
C16 H16 0.9300 . ?
C17 C18 1.358(4) . ?
C17 H17 0.9300 . ?
C18 C19 1.375(3) . ?
C18 H18 0.9300 . ?
C19 H19 0.9300 . ?
C9 H9 0.9800 . ?

loop_
_cod_related_entry_id
_cod_related_entry_database
_cod_related_entry_code
1 ChemSpider 30653512
